data_1553300
loop_
_publ_author_name
'Liu, Shuai'
'Dai, Haofu'
'Makhloufi, Gamall'
'Heering, Christian'
'Janiak, Christoph'
'Hartmann, Rudolf'
'M\'andi, Attila'
'Kurt\'an, Tibor'
'M\"uller, Werner E G'
'Kassack, Matthias U.'
'Lin, Wenhan'
'Liu, Zhen'
'Proksch, Peter'

_publ_section_title
;
 Cytotoxic 14-Membered Macrolides from a Mangrove-Derived Endophytic
 Fungus, Pestalotiopsis microspora.
;
_journal_issue 9
_journal_name_full 'Journal of natural products'
_journal_page_first 2332
_journal_page_last 2340
_journal_paper_doi 10.1021/acs.jnatprod.6b00473
_journal_volume 79
_journal_year 2016
_chemical_absolute_configuration ad
_chemical_formula_moiety 'C14 H24 O4'
_chemical_formula_sum 'C14 H24 O4'
_chemical_formula_weight 256.33
_chemical_name_common 'Pestalotioprolide C'
_space_group_crystal_system orthorhombic
_space_group_IT_number 19
_space_group_name_Hall 'P 2ac 2ab'
_space_group_name_H-M_alt 'P 21 21 21'
_atom_sites_solution_hydrogens mixed
_atom_sites_solution_primary direct
_atom_sites_solution_secondary difmap
_audit_creation_method SHELXL-2014/7
_cell_angle_alpha 90
_cell_angle_beta 90
_cell_angle_gamma 90
_cell_formula_units_Z 4
_cell_length_a 36.533(4)
_cell_length_b 4.9693(6)
_cell_length_c 7.6479(9)
_cell_measurement_reflns_used 9690
_cell_measurement_temperature 100(2)
_cell_measurement_theta_max 67.614
_cell_measurement_theta_min 2.419
_cell_volume 1388.4(3)
_computing_cell_refinement 'SAINT (Bruker, 2015)'
_computing_data_collection 'APEX2 (Bruker, 2014)'
_computing_data_reduction 'SAINT (Bruker, 2015)'
_computing_molecular_graphics 'DIAMOND 3.2 (Crystal Impact, 2015)'
_computing_publication_material 'SHELXL-2014 (Sheldrick, 2015)'
_computing_structure_refinement 'SHELXL-2014/7 (Sheldrick, 2015); PLATON (Spek, 2009)'
_computing_structure_solution 'SHELXL-2014 (Sheldrick, 2015)'
_diffrn_ambient_temperature 100(2)
_diffrn_measured_fraction_theta_full 0.979
_diffrn_measured_fraction_theta_max 0.909
_diffrn_measurement_device_type 'Bruker Kappa APEX-II CCD area detector'
_diffrn_measurement_method '\w scans, \p scans'
_diffrn_radiation_monochromator 'multilayer mirror'
_diffrn_radiation_source 'microfocus sealed tube'
_diffrn_radiation_type CuK\a
_diffrn_radiation_wavelength 1.54178
_diffrn_reflns_av_R_equivalents 0.0668
_diffrn_reflns_av_unetI/netI 0.0483
_diffrn_reflns_Laue_measured_fraction_full 0.979
_diffrn_reflns_Laue_measured_fraction_max 0.909
_diffrn_reflns_limit_h_max 43
_diffrn_reflns_limit_h_min -43
_diffrn_reflns_limit_k_max 5
_diffrn_reflns_limit_k_min -3
_diffrn_reflns_limit_l_max 9
_diffrn_reflns_limit_l_min -9
_diffrn_reflns_number 17343
_diffrn_reflns_point_group_measured_fraction_full 0.959
_diffrn_reflns_point_group_measured_fraction_max 0.886
_diffrn_reflns_theta_full 67.679
_diffrn_reflns_theta_max 71.949
_diffrn_reflns_theta_min 2.419
_exptl_absorpt_coefficient_mu 0.717
_exptl_absorpt_correction_T_max 0.7530
_exptl_absorpt_correction_T_min 0.6124
_exptl_absorpt_correction_type multi-scan
_exptl_absorpt_process_details '(<i>SADABS</i>; Sheldrick, 2012)'
_exptl_crystal_colour Colorless
_exptl_crystal_density_diffrn 1.226
_exptl_crystal_density_method 'not measured'
_exptl_crystal_description pillar
_exptl_crystal_F_000 560
_exptl_crystal_size_max 0.300
_exptl_crystal_size_mid 0.080
_exptl_crystal_size_min 0.040
_refine_diff_density_max 0.432
_refine_diff_density_min -0.413
_refine_diff_density_rms 0.093
_refine_ls_abs_structure_details
;
 Flack x determined using 823 quotients [(I+)-(I-)]/[(I+)+(I-)]
 (Parsons, Flack and Wagner, Acta Cryst. B69 (2013) 249-259).
 
 While refining the dataset shelxl gives the following warning:
 
 Flack x =   -0.040(943) by classical fit to all intensities
 ** Warning: Friedel differences statistically dubious - Flack x unreliable **
              0.248(150) from 823 selected quotients (Parsons' method)
 
 The refinement as a 2-component inversion twin using the TWIN/BASF instructions
 in SHELXL leads to a Flack parameter of 0.00, a negative BASF and 
 continuing errors.
 
 Therefore the structure parameter y was determined using PLATON:
 
 Analysis of the absolute structure using likelihood methods (Hooft,
 Straver & Spek, 2008) was performed using PLATON (Spek, 2009). The results
 indicated that the absolute structure had been correctly assigned. 
 The absolute structure parameter y (Hooft, Straver & Spek, 2008) was
 calculated using PLATON (Spek, 2009). The resulting value was y=0.17(12)
 indicates that the absolute structure has probably been determined 
 correctly.
 
 The method calculated the probability that the absolute structure of the 
 model is correct as 1.00 P2(true) for a pure enantiomer.
 
 The method calculated the probability that the absolute structure is properly
 described as 0.950 P3(true) for a one-to-one racemic twin. The method
 calculated that the probability  that the structure is inverted is
 smaller than 0.7E-10 P3(false).
;
_refine_ls_abs_structure_Flack 0.25(15)
_refine_ls_extinction_method none
_refine_ls_goodness_of_fit_ref 1.161
_refine_ls_hydrogen_treatment mixed
_refine_ls_matrix_type full
_refine_ls_number_parameters 170
_refine_ls_number_reflns 2418
_refine_ls_number_restraints 0
_refine_ls_restrained_S_all 1.161
_refine_ls_R_factor_all 0.0931
_refine_ls_R_factor_gt 0.0867
_refine_ls_shift/su_max 0.000
_refine_ls_shift/su_mean 0.000
_refine_ls_structure_factor_coef Fsqd
_refine_ls_weighting_details 'w=1/[\s^2^(Fo^2^)+(0.0527P)^2^+5.8504P] where P=(Fo^2^+2Fc^2^)/3'
_refine_ls_weighting_scheme calc
_refine_ls_wR_factor_gt 0.2354
_refine_ls_wR_factor_ref 0.2408
_reflns_Friedel_coverage 0.613
_reflns_Friedel_fraction_full 0.928
_reflns_Friedel_fraction_max 0.851
_reflns_number_gt 2309
_reflns_number_total 2418
_reflns_threshold_expression 'I > 2\s(I)'
_cod_data_source_file np6b00473_si_003.cif
_cod_data_source_block FO-5-1-1
_cod_database_code 1553300
_shelx_shelxl_version_number 2014/7
_shelx_space_group_comment
;
The symmetry employed for this shelxl refinement is uniquely defined
by the following loop, which should always be used as a source of
symmetry information in preference to the above space-group names.
They are only intended as comments.
;
_shelx_estimated_absorpt_t_min 0.814
_shelx_estimated_absorpt_t_max 0.972

loop_
_space_group_symop_operation_xyz
'x, y, z'
'x+1/2, -y+1/2, -z'
'-x, y+1/2, -z+1/2'
'-x+1/2, -y, z+1/2'

loop_
_atom_site_label
_atom_site_type_symbol
_atom_site_fract_x
_atom_site_fract_y
_atom_site_fract_z
_atom_site_U_iso_or_equiv
_atom_site_adp_type
_atom_site_occupancy
_atom_site_site_symmetry_order
_atom_site_calc_flag
_atom_site_refinement_flags_posn
_atom_site_refinement_flags_adp
O1 O 0.41196(13) 0.3777(10) 0.4915(7) 0.0301(12) Uani 1 1 d . .
O2 O 0.41352(16) 0.7715(12) 0.6378(10) 0.0505(17) Uani 1 1 d . .
O3 O 0.28404(14) 0.4453(11) 0.7020(7) 0.0305(12) Uani 1 1 d . .
H3O H 0.259(2) 0.48(2) 0.675(13) 0.046 Uiso 1 1 d . U
O4 O 0.27184(13) 0.2761(11) 0.0400(6) 0.0297(12) Uani 1 1 d . .
H4O H 0.275(2) 0.35(2) -0.081(13) 0.045 Uiso 1 1 d . U
C1 C 0.3970(2) 0.5736(14) 0.5904(11) 0.0323(17) Uani 1 1 d . .
C2 C 0.3579(2) 0.5253(15) 0.6241(9) 0.0286(16) Uani 1 1 d . .
H2 H 0.3442 0.6603 0.6831 0.034 Uiso 1 1 calc R U
C3 C 0.3408(2) 0.3014(15) 0.5756(10) 0.0300(17) Uani 1 1 d . .
H3 H 0.3554 0.1625 0.5266 0.036 Uiso 1 1 calc R U
C4 C 0.30074(19) 0.2479(15) 0.5909(10) 0.0307(16) Uani 1 1 d . .
H4 H 0.2973 0.0668 0.6456 0.037 Uiso 1 1 calc R U
C5 C 0.28227(18) 0.2460(15) 0.4104(10) 0.0292(16) Uani 1 1 d . .
H5A H 0.2849 0.4273 0.3582 0.035 Uiso 1 1 calc R U
H5B H 0.2558 0.2122 0.4270 0.035 Uiso 1 1 calc R U
C6 C 0.2972(2) 0.0370(14) 0.2787(10) 0.0255(15) Uani 1 1 d . .
H6A H 0.3200 -0.0419 0.3265 0.031 Uiso 1 1 calc R U
H6B H 0.2791 -0.1101 0.2665 0.031 Uiso 1 1 calc R U
C7 C 0.30522(18) 0.1518(15) 0.0988(10) 0.0284(16) Uani 1 1 d . .
H7 H 0.3111 -0.0007 0.0183 0.034 Uiso 1 1 calc R U
C8 C 0.33654(19) 0.3526(15) 0.0923(11) 0.0308(16) Uani 1 1 d . .
H8A H 0.3334 0.4826 0.1893 0.037 Uiso 1 1 calc R U
H8B H 0.3348 0.4546 -0.0186 0.037 Uiso 1 1 calc R U
C9 C 0.37489(19) 0.2305(16) 0.1053(11) 0.0329(17) Uani 1 1 d . .
H9A H 0.3772 0.1309 0.2168 0.039 Uiso 1 1 calc R U
H9B H 0.3785 0.1011 0.0084 0.039 Uiso 1 1 calc R U
C10 C 0.4042(2) 0.4462(17) 0.0965(11) 0.0364(18) Uani 1 1 d . .
H10A H 0.4000 0.5761 0.1925 0.044 Uiso 1 1 calc R U
H10B H 0.4015 0.5449 -0.0152 0.044 Uiso 1 1 calc R U
C11 C 0.4436(2) 0.342(2) 0.1098(11) 0.041(2) Uani 1 1 d . .
H11A H 0.4604 0.4937 0.0845 0.050 Uiso 1 1 calc R U
H11B H 0.4473 0.2054 0.0173 0.050 Uiso 1 1 calc R U
C12 C 0.4549(2) 0.2176(18) 0.2857(11) 0.0389(19) Uani 1 1 d . .
H12A H 0.4403 0.0519 0.3033 0.047 Uiso 1 1 calc R U
H12B H 0.4809 0.1631 0.2776 0.047 Uiso 1 1 calc R U
C13 C 0.45040(19) 0.3943(16) 0.4477(11) 0.0349(19) Uani 1 1 d . .
H13 H 0.4567 0.5845 0.4173 0.042 Uiso 1 1 calc R U
C14 C 0.4734(2) 0.3051(17) 0.6018(11) 0.0365(18) Uani 1 1 d . .
H14A H 0.4677 0.4173 0.7035 0.055 Uiso 1 1 calc R U
H14B H 0.4994 0.3237 0.5726 0.055 Uiso 1 1 calc R U
H14C H 0.4680 0.1165 0.6289 0.055 Uiso 1 1 calc R U

loop_
_atom_site_aniso_label
_atom_site_aniso_U_11
_atom_site_aniso_U_22
_atom_site_aniso_U_33
_atom_site_aniso_U_23
_atom_site_aniso_U_13
_atom_site_aniso_U_12
O1 0.038(3) 0.021(2) 0.031(3) -0.002(2) 0.002(2) -0.001(2)
O2 0.049(3) 0.024(3) 0.078(5) -0.005(3) 0.011(3) -0.006(3)
O3 0.039(3) 0.033(3) 0.019(3) 0.001(2) 0.003(2) 0.008(2)
O4 0.036(2) 0.031(3) 0.022(3) 0.001(2) 0.0006(19) 0.006(2)
C1 0.046(4) 0.016(4) 0.035(4) 0.002(3) -0.001(3) 0.004(3)
C2 0.051(4) 0.018(4) 0.017(4) 0.002(3) 0.002(3) 0.011(3)
C3 0.045(4) 0.023(4) 0.022(4) 0.013(3) 0.003(3) 0.006(3)
C4 0.039(4) 0.019(3) 0.035(4) 0.002(3) -0.001(3) 0.007(3)
C5 0.034(3) 0.021(3) 0.033(4) 0.010(4) 0.002(3) 0.002(3)
C6 0.037(4) 0.016(3) 0.023(4) -0.006(3) -0.004(3) 0.002(3)
C7 0.034(4) 0.023(4) 0.028(4) -0.011(3) 0.002(3) 0.007(3)
C8 0.038(4) 0.021(4) 0.033(4) 0.008(4) 0.002(3) 0.002(3)
C9 0.039(4) 0.027(4) 0.033(4) -0.008(4) 0.004(3) 0.005(3)
C10 0.041(4) 0.040(4) 0.028(4) 0.004(4) 0.000(3) -0.006(3)
C11 0.043(4) 0.058(6) 0.023(4) -0.001(4) 0.004(3) -0.003(4)
C12 0.031(4) 0.040(5) 0.046(5) 0.003(4) 0.003(3) 0.004(4)
C13 0.029(4) 0.023(4) 0.053(5) 0.001(4) 0.002(3) 0.001(3)
C14 0.040(4) 0.037(5) 0.033(4) -0.002(4) 0.002(3) -0.002(3)

loop_
_atom_type_symbol
_atom_type_description
_atom_type_scat_dispersion_real
_atom_type_scat_dispersion_imag
_atom_type_scat_source
C C 0.0181 0.0091 'International Tables Vol C Tables 4.2.6.8 and 6.1.1.4'
H H 0.0000 0.0000 'International Tables Vol C Tables 4.2.6.8 and 6.1.1.4'
O O 0.0492 0.0322 'International Tables Vol C Tables 4.2.6.8 and 6.1.1.4'

loop_
_geom_angle_atom_site_label_1
_geom_angle_atom_site_label_2
_geom_angle_atom_site_label_3
_geom_angle
C1 O1 C13 118.8(6)
C4 O3 H3O 113(6)
C7 O4 H4O 110(5)
O2 C1 O1 123.6(7)
O2 C1 C2 124.4(7)
O1 C1 C2 112.0(6)
C3 C2 C1 122.9(7)
C3 C2 H2 118.5
C1 C2 H2 118.5
C2 C3 C4 126.0(7)
C2 C3 H3 117.0
C4 C3 H3 117.0
O3 C4 C3 110.0(6)
O3 C4 C5 110.5(5)
C3 C4 C5 111.2(6)
O3 C4 H4 108.4
C3 C4 H4 108.4
C5 C4 H4 108.4
C4 C5 C6 115.8(6)
C4 C5 H5A 108.3
C6 C5 H5A 108.3
C4 C5 H5B 108.3
C6 C5 H5B 108.3
H5A C5 H5B 107.4
C7 C6 C5 114.0(6)
C7 C6 H6A 108.8
C5 C6 H6A 108.8
C7 C6 H6B 108.8
C5 C6 H6B 108.8
H6A C6 H6B 107.7
O4 C7 C6 106.3(5)
O4 C7 C8 110.2(6)
C6 C7 C8 115.0(6)
O4 C7 H7 108.4
C6 C7 H7 108.4
C8 C7 H7 108.4
C7 C8 C9 115.3(6)
C7 C8 H8A 108.5
C9 C8 H8A 108.5
C7 C8 H8B 108.5
C9 C8 H8B 108.5
H8A C8 H8B 107.5
C10 C9 C8 111.4(7)
C10 C9 H9A 109.4
C8 C9 H9A 109.4
C10 C9 H9B 109.4
C8 C9 H9B 109.4
H9A C9 H9B 108.0
C9 C10 C11 115.0(7)
C9 C10 H10A 108.5
C11 C10 H10A 108.5
C9 C10 H10B 108.5
C11 C10 H10B 108.5
H10A C10 H10B 107.5
C10 C11 C12 116.4(6)
C10 C11 H11A 108.2
C12 C11 H11A 108.2
C10 C11 H11B 108.2
C12 C11 H11B 108.2
H11A C11 H11B 107.4
C13 C12 C11 116.8(7)
C13 C12 H12A 108.1
C11 C12 H12A 108.1
C13 C12 H12B 108.1
C11 C12 H12B 108.1
H12A C12 H12B 107.3
O1 C13 C14 110.0(6)
O1 C13 C12 105.0(6)
C14 C13 C12 113.8(6)
O1 C13 H13 109.3
C14 C13 H13 109.3
C12 C13 H13 109.3
C13 C14 H14A 109.5
C13 C14 H14B 109.5
H14A C14 H14B 109.5
C13 C14 H14C 109.5
H14A C14 H14C 109.5
H14B C14 H14C 109.5

loop_
_geom_bond_atom_site_label_1
_geom_bond_atom_site_label_2
_geom_bond_distance
O1 C1 1.349(10)
O1 C13 1.446(8)
O2 C1 1.210(10)
O3 C4 1.434(9)
O3 H3O 0.95(9)
O4 C7 1.440(8)
O4 H4O 0.99(10)
C1 C2 1.472(11)
C2 C3 1.328(11)
C2 H2 0.9500
C3 C4 1.492(10)
C3 H3 0.9500
C4 C5 1.537(10)
C4 H4 1.0000
C5 C6 1.546(10)
C5 H5A 0.9900
C5 H5B 0.9900
C6 C7 1.517(11)
C6 H6A 0.9900
C6 H6B 0.9900
C7 C8 1.519(10)
C7 H7 1.0000
C8 C9 1.530(9)
C8 H8A 0.9900
C8 H8B 0.9900
C9 C10 1.518(11)
C9 H9A 0.9900
C9 H9B 0.9900
C10 C11 1.533(11)
C10 H10A 0.9900
C10 H10B 0.9900
C11 C12 1.537(12)
C11 H11A 0.9900
C11 H11B 0.9900
C12 C13 1.527(12)
C12 H12A 0.9900
C12 H12B 0.9900
C13 C14 1.514(11)
C13 H13 1.0000
C14 H14A 0.9800
C14 H14B 0.9800
C14 H14C 0.9800

loop_
_geom_hbond_atom_site_label_D
_geom_hbond_atom_site_label_H
_geom_hbond_atom_site_label_A
_geom_hbond_distance_DH
_geom_hbond_distance_HA
_geom_hbond_distance_DA
_geom_hbond_angle_DHA
_geom_hbond_site_symmetry_A
O3 H3O O4 0.95(9) 1.96(10) 2.760(7) 140(8) 4_565
O4 H4O O3 0.99(10) 1.76(10) 2.754(7) 175(9) 1_554
C14 H14C O2 0.98 2.63 3.448(10) 141.4 1_545

loop_
_geom_torsion_atom_site_label_1
_geom_torsion_atom_site_label_2
_geom_torsion_atom_site_label_3
_geom_torsion_atom_site_label_4
_geom_torsion
C13 O1 C1 O2 3.9(11)
C13 O1 C1 C2 -179.5(6)
O2 C1 C2 C3 -177.6(8)
O1 C1 C2 C3 5.9(10)
C1 C2 C3 C4 -174.3(7)
C2 C3 C4 O3 -13.3(10)
C2 C3 C4 C5 109.4(8)
O3 C4 C5 C6 -178.7(6)
C3 C4 C5 C6 58.8(8)
C4 C5 C6 C7 -132.0(6)
C5 C6 C7 O4 -55.4(7)
C5 C6 C7 C8 66.8(8)
O4 C7 C8 C9 -164.8(6)
C6 C7 C8 C9 75.1(8)
C7 C8 C9 C10 179.7(7)
C8 C9 C10 C11 179.6(7)
C9 C10 C11 C12 -66.6(10)
C10 C11 C12 C13 -56.6(10)
C1 O1 C13 C14 78.4(8)
C1 O1 C13 C12 -158.7(6)
C11 C12 C13 O1 80.0(8)
C11 C12 C13 C14 -159.6(7)
